data_4345629
loop_
_publ_author_name
'Smithen, Deborah A.'
'Yin, Huimin'
'Beh, Michael H. R.'
'Hetu, Marc'
'Cameron, T. Stanley'
'McFarland, Sherri A.'
'Thompson, Alison'

_publ_section_title
;
 Synthesis and Photobiological Activity of Ru(II) Dyads Derived from
 Pyrrole-2-carboxylate Thionoesters.
;
_journal_issue 7
_journal_name_full 'Inorganic chemistry'
_journal_page_first 4121
_journal_page_last 4132
_journal_paper_doi 10.1021/acs.inorgchem.7b00072
_journal_volume 56
_journal_year 2017
_chemical_formula_moiety 'C30.50 H32 F6 N5 O1.50 P Ru S '
_chemical_formula_sum 'C30.5 H32 F6 N5 O1.5 P Ru S'
_chemical_formula_weight 770.72
_space_group_IT_number 15
_symmetry_cell_setting monoclinic
_symmetry_Int_Tables_number 15
_symmetry_space_group_name_Hall '-C 2yc'
_symmetry_space_group_name_H-M 'C 1 2/c 1'
_cell_angle_alpha 90.0000
_cell_angle_beta 115.9710(15)
_cell_angle_gamma 90.0000
_cell_formula_units_Z 8
_cell_length_a 21.9599(9)
_cell_length_b 13.8939(4)
_cell_length_c 24.2344(10)
_cell_measurement_reflns_used 20615
_cell_measurement_temperature 296.0
_cell_measurement_theta_max 30.5
_cell_measurement_theta_min 3.4
_cell_volume 6647.4(4)
_computing_cell_refinement PROCESS
_computing_data_collection PROCESS
_computing_data_reduction CrystalStructure
_computing_publication_material 'CrystalStructure 3.8'
_computing_structure_refinement SHELXL
_computing_structure_solution SHELXS97
_diffrn_ambient_temperature 296.0
_diffrn_detector_area_resol_mean 10.00
_diffrn_measured_fraction_theta_full 0.987
_diffrn_measured_fraction_theta_max 0.777
_diffrn_measurement_device_type 'Rigaku RAXIS-RAPID'
_diffrn_measurement_method \w
_diffrn_radiation_type 'Mo K\a'
_diffrn_radiation_wavelength 0.71075
_diffrn_reflns_av_R_equivalents 0.053
_diffrn_reflns_limit_h_max 31
_diffrn_reflns_limit_h_min -31
_diffrn_reflns_limit_k_max 19
_diffrn_reflns_limit_k_min -19
_diffrn_reflns_limit_l_max 34
_diffrn_reflns_limit_l_min -30
_diffrn_reflns_number 19764
_diffrn_reflns_theta_full 28.00
_diffrn_reflns_theta_max 30.54
_exptl_absorpt_coefficient_mu 0.651
_exptl_absorpt_correction_T_max 0.889
_exptl_absorpt_correction_T_min 0.606
_exptl_absorpt_correction_type multi-scan
_exptl_absorpt_process_details
;
    Higashi, T. (1995). Program for Absorption Correction.
    Rigaku Corporation, Tokyo, Japan.
;
_exptl_crystal_colour dark-red
_exptl_crystal_density_diffrn 1.540
_exptl_crystal_density_method 'not measured'
_exptl_crystal_description pinacoid
_exptl_crystal_F_000 3128.00
_exptl_crystal_size_max 0.35
_exptl_crystal_size_mid 0.27
_exptl_crystal_size_min 0.18
_refine_diff_density_max 0.85
_refine_diff_density_min -0.70
_refine_ls_extinction_method none
_refine_ls_goodness_of_fit_ref 1.043
_refine_ls_hydrogen_treatment refall
_refine_ls_number_parameters 413
_refine_ls_number_reflns 7910
_refine_ls_R_factor_gt 0.0517
_refine_ls_shift/su_max 0.0010
_refine_ls_structure_factor_coef Fsqd
_refine_ls_weighting_details 'w = 1/[\s^2^(Fo^2^)+(0.0965P)^2^+2.0020P] where P=(Fo^2^+2Fc^2^)/3'
_refine_ls_weighting_scheme calc
_refine_ls_wR_factor_ref 0.1642
_reflns_number_gt 6670
_reflns_number_total 7910
_reflns_threshold_expression F^2^>2.0\s(F^2^)
_cod_data_source_file ic7b00072_si_002.cif
_cod_data_source_block '_Deb6'
_cod_original_formula_sum 'C30.50 H32 F6 N5 O1.50 P Ru S '
_cod_database_code 4345629

loop_
_symmetry_equiv_pos_site_id
_symmetry_equiv_pos_as_xyz
1 +X,+Y,+Z
2 -X,+Y,1/2-Z
3 -X,-Y,-Z
4 +X,-Y,1/2+Z
5 1/2+X,1/2+Y,+Z
6 1/2-X,1/2+Y,1/2-Z
7 1/2-X,1/2-Y,-Z
8 1/2+X,1/2-Y,1/2+Z

loop_
_atom_site_label
_atom_site_type_symbol
_atom_site_fract_x
_atom_site_fract_y
_atom_site_fract_z
_atom_site_U_iso_or_equiv
_atom_site_adp_type
_atom_site_occupancy
_atom_site_symmetry_multiplicity
_atom_site_calc_flag
_atom_site_refinement_flags
Ru1 Ru 0.34406(2) 0.31602(2) 0.23036(2) 0.04498(11) Uani 1.00 1 d .
S1 S 0.40458(4) 0.27062(6) 0.17428(4) 0.0564(2) Uani 1.00 1 d .
P2 P 0.41802(8) 0.83495(9) 0.07622(6) 0.0853(3) Uani 1.00 1 d .
F1 F 0.4000(3) 0.7798(4) 0.1219(2) 0.205(2) Uani 1.00 1 d .
F2 F 0.4336(4) 0.8946(4) 0.0301(3) 0.217(3) Uani 1.00 1 d .
F3 F 0.4216(4) 0.9269(3) 0.1121(3) 0.209(3) Uani 1.00 1 d .
F4 F 0.4193(4) 0.7416(3) 0.0446(3) 0.243(3) Uani 1.00 1 d .
F5 F 0.3446(3) 0.8472(7) 0.0333(3) 0.257(4) Uani 1.00 1 d .
F6 F 0.4928(2) 0.8215(5) 0.1177(4) 0.220(3) Uani 1.00 1 d .
O1 O 0.35018(12) 0.17311(17) 0.06837(12) 0.0576(5) Uani 1.00 1 d .
O2 O 0.0000 0.2831(19) 0.2500 0.383(12) Uiso 1.00 2 d S
N1 N 0.26809(13) 0.23190(18) 0.16433(12) 0.0488(5) Uani 1.00 1 d .
N2 N 0.31716(13) 0.43911(18) 0.17845(13) 0.0510(5) Uani 1.00 1 d .
N3 N 0.41919(12) 0.40965(18) 0.28598(13) 0.0498(5) Uani 1.00 1 d .
N4 N 0.30017(14) 0.3491(2) 0.28791(13) 0.0542(5) Uani 1.00 1 d .
N5 N 0.37212(15) 0.2006(2) 0.28885(15) 0.0577(6) Uani 1.00 1 d .
C1 C 0.27886(16) 0.1958(2) 0.11570(15) 0.0483(6) Uani 1.00 1 d .
C2 C 0.22007(16) 0.1475(2) 0.07332(16) 0.0546(6) Uani 1.00 1 d .
C3 C 0.17352(17) 0.1543(2) 0.09661(17) 0.0585(7) Uani 1.00 1 d .
C4 C 0.20440(17) 0.2067(2) 0.15259(16) 0.0546(6) Uani 1.00 1 d .
C5 C 0.34201(16) 0.2099(2) 0.11614(15) 0.0479(5) Uani 1.00 1 d .
C6 C 0.2116(2) 0.0981(3) 0.01532(18) 0.0714(9) Uani 1.00 1 d .
C7 C 0.1035(2) 0.1122(4) 0.0713(2) 0.0878(13) Uani 1.00 1 d .
C8 C 0.1722(2) 0.2322(3) 0.1936(2) 0.0816(12) Uani 1.00 1 d .
C9 C 0.4153(2) 0.1841(3) 0.0671(2) 0.0710(10) Uani 1.00 1 d .
C10 C 0.4100(2) 0.1392(3) 0.0094(2) 0.0785(10) Uani 1.00 1 d .
C11 C 0.2645(2) 0.4480(2) 0.12227(18) 0.0641(8) Uani 1.00 1 d .
C12 C 0.2532(2) 0.5303(3) 0.0883(2) 0.0727(9) Uani 1.00 1 d .
C13 C 0.2965(2) 0.6077(3) 0.1117(2) 0.0794(11) Uani 1.00 1 d .
C14 C 0.3491(2) 0.6009(2) 0.1686(2) 0.0679(9) Uani 1.00 1 d .
C15 C 0.35927(18) 0.5161(2) 0.20202(17) 0.0555(6) Uani 1.00 1 d .
C16 C 0.41483(16) 0.5009(2) 0.26288(16) 0.0527(6) Uani 1.00 1 d .
C17 C 0.46059(19) 0.5715(2) 0.2980(2) 0.0660(8) Uani 1.00 1 d .
C18 C 0.50971(19) 0.5507(3) 0.3559(2) 0.0723(10) Uani 1.00 1 d .
C19 C 0.51260(18) 0.4588(3) 0.3778(2) 0.0728(10) Uani 1.00 1 d .
C20 C 0.46735(17) 0.3907(2) 0.34180(18) 0.0627(7) Uani 1.00 1 d .
C21 C 0.26247(19) 0.4280(2) 0.2842(2) 0.0668(8) Uani 1.00 1 d .
C22 C 0.2402(2) 0.4509(3) 0.3273(2) 0.0857(13) Uani 1.00 1 d .
C23 C 0.2588(3) 0.3924(4) 0.3779(2) 0.0985(16) Uani 1.00 1 d .
C24 C 0.2985(3) 0.3137(3) 0.3840(2) 0.0900(15) Uani 1.00 1 d .
C25 C 0.3178(2) 0.2916(2) 0.33758(18) 0.0636(8) Uani 1.00 1 d .
C26 C 0.3568(2) 0.2066(3) 0.33705(19) 0.0649(8) Uani 1.00 1 d .
C27 C 0.3767(2) 0.1347(4) 0.3821(2) 0.0922(14) Uani 1.00 1 d .
C28 C 0.4099(2) 0.0544(4) 0.3757(3) 0.1026(17) Uani 1.00 1 d .
C29 C 0.4223(2) 0.0470(3) 0.3259(3) 0.0923(14) Uani 1.00 1 d .
C30 C 0.4046(2) 0.1213(2) 0.2841(2) 0.0749(10) Uani 1.00 1 d .
C31 C 0.060(2) 0.314(2) 0.2454(18) 0.251(14) Uiso 0.50 1 d P
H1 H 0.1940 0.1430 -0.0181 0.086 Uiso 1.00 1 c R
H2 H 0.1807 0.0452 0.0070 0.086 Uiso 1.00 1 c R
H3 H 0.2547 0.0745 0.0200 0.086 Uiso 1.00 1 c R
H4 H 0.0718 0.1565 0.0427 0.105 Uiso 1.00 1 c R
H5 H 0.0915 0.1003 0.1043 0.105 Uiso 1.00 1 c R
H6 H 0.1026 0.0527 0.0507 0.105 Uiso 1.00 1 c R
H7 H 0.1806 0.1820 0.2233 0.098 Uiso 1.00 1 c R
H8 H 0.1242 0.2395 0.1695 0.098 Uiso 1.00 1 c R
H9 H 0.1909 0.2916 0.2144 0.098 Uiso 1.00 1 c R
H10 H 0.4505 0.1528 0.1024 0.085 Uiso 1.00 1 c R
H11 H 0.4266 0.2518 0.0681 0.085 Uiso 1.00 1 c R
H12 H 0.4230 0.0727 0.0168 0.094 Uiso 1.00 1 c R
H13 H 0.4395 0.1721 -0.0041 0.094 Uiso 1.00 1 c R
H14 H 0.3642 0.1437 -0.0217 0.094 Uiso 1.00 1 c R
H15 H 0.2349 0.3964 0.1062 0.077 Uiso 1.00 1 c R
H16 H 0.2166 0.5341 0.0497 0.087 Uiso 1.00 1 c R
H17 H 0.2897 0.6637 0.0888 0.095 Uiso 1.00 1 c R
H18 H 0.3782 0.6528 0.1852 0.081 Uiso 1.00 1 c R
H19 H 0.4578 0.6331 0.2821 0.079 Uiso 1.00 1 c R
H20 H 0.5402 0.5976 0.3795 0.087 Uiso 1.00 1 c R
H21 H 0.5451 0.4427 0.4169 0.087 Uiso 1.00 1 c R
H22 H 0.4705 0.3286 0.3572 0.075 Uiso 1.00 1 c R
H23 H 0.2511 0.4687 0.2506 0.080 Uiso 1.00 1 c R
H24 H 0.2132 0.5047 0.3225 0.103 Uiso 1.00 1 c R
H25 H 0.2445 0.4064 0.4079 0.118 Uiso 1.00 1 c R
H26 H 0.3126 0.2750 0.4187 0.108 Uiso 1.00 1 c R
H27 H 0.3676 0.1411 0.4159 0.111 Uiso 1.00 1 c R
H28 H 0.4237 0.0060 0.4052 0.123 Uiso 1.00 1 c R
H29 H 0.4427 -0.0080 0.3199 0.111 Uiso 1.00 1 c R
H30 H 0.4156 0.1164 0.2513 0.090 Uiso 1.00 1 c R

loop_
_atom_site_aniso_label
_atom_site_aniso_U_11
_atom_site_aniso_U_22
_atom_site_aniso_U_33
_atom_site_aniso_U_12
_atom_site_aniso_U_13
_atom_site_aniso_U_23
Ru1 0.04227(15) 0.04491(16) 0.04848(16) -0.00148(7) 0.02052(12) -0.00070(8)
S1 0.0465(3) 0.0643(4) 0.0633(4) -0.0077(3) 0.0286(3) -0.0107(3)
P2 0.0983(8) 0.0672(5) 0.0718(7) -0.0082(5) 0.0201(6) 0.0167(5)
F1 0.259(6) 0.185(4) 0.158(4) -0.084(4) 0.081(4) 0.064(3)
F2 0.379(9) 0.151(4) 0.207(6) 0.028(5) 0.209(7) 0.055(4)
F3 0.361(9) 0.110(3) 0.231(7) -0.039(4) 0.199(7) -0.039(3)
F4 0.351(9) 0.113(3) 0.167(5) 0.053(5) 0.023(5) -0.032(3)
F5 0.139(4) 0.334(9) 0.209(7) 0.061(5) -0.006(4) 0.100(7)
F6 0.106(3) 0.281(8) 0.211(8) 0.010(3) 0.012(3) -0.014(5)
O1 0.0521(11) 0.0673(13) 0.0604(13) -0.0036(9) 0.0311(11) -0.0058(10)
N1 0.0469(12) 0.0520(12) 0.0507(13) -0.0048(9) 0.0244(10) -0.0007(10)
N2 0.0500(12) 0.0508(12) 0.0551(13) 0.0036(10) 0.0256(11) 0.0044(10)
N3 0.0424(11) 0.0520(12) 0.0559(14) -0.0005(9) 0.0222(10) -0.0060(10)
N4 0.0494(12) 0.0592(13) 0.0561(14) -0.0060(11) 0.0251(11) -0.0057(12)
N5 0.0554(14) 0.0507(12) 0.0597(16) -0.0015(11) 0.0187(13) 0.0071(11)
C1 0.0486(14) 0.0476(13) 0.0489(15) -0.0013(11) 0.0216(12) -0.0003(11)
C2 0.0514(15) 0.0567(15) 0.0528(16) -0.0066(13) 0.0202(13) 0.0015(13)
C3 0.0514(16) 0.0663(17) 0.0559(17) -0.0099(14) 0.0216(14) -0.0010(14)
C4 0.0484(15) 0.0608(15) 0.0569(17) -0.0088(13) 0.0253(14) -0.0018(14)
C5 0.0491(14) 0.0478(12) 0.0492(14) -0.0002(11) 0.0237(12) 0.0032(11)
C6 0.068(2) 0.087(2) 0.0557(19) -0.0124(19) 0.0241(17) -0.0118(18)
C7 0.060(2) 0.122(3) 0.082(2) -0.034(2) 0.032(2) -0.022(2)
C8 0.063(2) 0.113(3) 0.085(2) -0.028(2) 0.047(2) -0.024(2)
C9 0.0546(19) 0.097(2) 0.067(2) -0.0033(17) 0.0324(18) -0.0134(18)
C10 0.083(2) 0.092(2) 0.077(2) 0.004(2) 0.049(2) -0.006(2)
C11 0.0667(19) 0.0625(18) 0.063(2) 0.0079(15) 0.0278(16) 0.0092(15)
C12 0.078(2) 0.077(2) 0.062(2) 0.0222(19) 0.0296(18) 0.0150(18)
C13 0.095(2) 0.066(2) 0.093(3) 0.020(2) 0.055(2) 0.028(2)
C14 0.076(2) 0.0532(16) 0.088(2) 0.0026(15) 0.049(2) 0.0117(16)
C15 0.0611(17) 0.0503(14) 0.0673(19) 0.0025(12) 0.0395(16) 0.0013(13)
C16 0.0486(14) 0.0546(15) 0.0642(18) -0.0022(11) 0.0333(14) -0.0078(13)
C17 0.0644(19) 0.0588(17) 0.086(2) -0.0113(15) 0.0433(19) -0.0136(17)
C18 0.0548(18) 0.079(2) 0.086(2) -0.0158(16) 0.0339(19) -0.027(2)
C19 0.0464(16) 0.090(2) 0.068(2) -0.0008(16) 0.0118(15) -0.021(2)
C20 0.0500(16) 0.0651(18) 0.066(2) 0.0051(13) 0.0193(15) -0.0029(15)
C21 0.0644(19) 0.0648(18) 0.077(2) 0.0013(15) 0.0362(18) -0.0079(17)
C22 0.089(2) 0.088(2) 0.097(3) -0.009(2) 0.056(2) -0.031(2)
C23 0.126(4) 0.103(3) 0.098(3) -0.020(3) 0.079(3) -0.034(3)
C24 0.117(4) 0.107(3) 0.065(2) -0.028(2) 0.057(2) -0.014(2)
C25 0.068(2) 0.0711(19) 0.0553(18) -0.0172(17) 0.0303(16) -0.0058(15)
C26 0.0619(19) 0.0679(18) 0.060(2) -0.0122(16) 0.0224(16) 0.0085(16)
C27 0.089(3) 0.102(3) 0.080(2) -0.008(2) 0.032(2) 0.032(2)
C28 0.093(3) 0.089(3) 0.105(4) 0.003(2) 0.024(2) 0.044(3)
C29 0.084(2) 0.062(2) 0.117(4) 0.013(2) 0.032(2) 0.020(2)
C30 0.071(2) 0.0558(18) 0.091(2) 0.0088(16) 0.029(2) 0.0086(18)

loop_
_atom_type_symbol
_atom_type_description
_atom_type_scat_dispersion_real
_atom_type_scat_dispersion_imag
_atom_type_scat_source
C C 0.003 0.002
;
International Tables for Crystallography
(1992, Vol. C, Tables 4.2.6.8 and 6.1.1.4)
;
H H 0.000 0.000
;
International Tables for Crystallography
(1992, Vol. C, Table 6.1.1.4)
;
F F 0.017 0.010
;
International Tables for Crystallography
(1992, Vol. C, Tables 4.2.6.8 and 6.1.1.4)
;
N N 0.006 0.003
;
International Tables for Crystallography
(1992, Vol. C, Tables 4.2.6.8 and 6.1.1.4)
;
P P 0.102 0.094
;
International Tables for Crystallography
(1992, Vol. C, Tables 4.2.6.8 and 6.1.1.4)
;
O O 0.011 0.006
;
International Tables for Crystallography
(1992, Vol. C, Tables 4.2.6.8 and 6.1.1.4)
;
Ru Ru -1.259 0.836
;
International Tables for Crystallography
(1992, Vol. C, Tables 4.2.6.8 and 6.1.1.4)
;
S S 0.125 0.123
;
International Tables for Crystallography
(1992, Vol. C, Tables 4.2.6.8 and 6.1.1.4)
;

loop_
_geom_angle_atom_site_label_1
_geom_angle_atom_site_label_2
_geom_angle_atom_site_label_3
_geom_angle
_geom_angle_publ_flag
_geom_angle_site_symmetry_3
S(1) Ru(1) N(1) 82.64(9) yes .
S(1) Ru(1) N(2) 87.32(10) yes .
S(1) Ru(1) N(3) 93.07(9) yes .
S(1) Ru(1) N(4) 173.53(7) yes .
S(1) Ru(1) N(5) 96.56(11) yes .
N(1) Ru(1) N(2) 94.46(9) yes .
N(1) Ru(1) N(3) 172.36(12) yes .
N(1) Ru(1) N(4) 100.92(11) yes .
N(1) Ru(1) N(5) 89.38(10) yes .
N(2) Ru(1) N(3) 78.97(9) yes .
N(2) Ru(1) N(4) 97.71(12) yes .
N(2) Ru(1) N(5) 174.87(12) yes .
N(3) Ru(1) N(4) 83.96(12) yes .
N(3) Ru(1) N(5) 97.42(10) yes .
N(4) Ru(1) N(5) 78.18(13) yes .
Ru(1) S(1) C(5) 98.92(14) yes .
F(1) P(2) F(2) 177.1(4) yes .
F(1) P(2) F(3) 88.4(4) yes .
F(1) P(2) F(4) 90.3(4) yes .
F(1) P(2) F(5) 91.1(4) yes .
F(1) P(2) F(6) 90.4(4) yes .
F(2) P(2) F(3) 89.5(4) yes .
F(2) P(2) F(4) 92.0(4) yes .
F(2) P(2) F(5) 87.1(4) yes .
F(2) P(2) F(6) 91.5(4) yes .
F(3) P(2) F(4) 175.8(4) yes .
F(3) P(2) F(5) 94.1(4) yes .
F(3) P(2) F(6) 87.5(4) yes .
F(4) P(2) F(5) 89.9(4) yes .
F(4) P(2) F(6) 88.5(4) yes .
F(5) P(2) F(6) 177.9(5) yes .
C(5) O(1) C(9) 118.8(2) yes .
C(31) O(2) C(31) 145(2) yes 2_555
Ru(1) N(1) C(1) 118.3(2) yes .
Ru(1) N(1) C(4) 135.6(2) yes .
C(1) N(1) C(4) 105.9(2) yes .
Ru(1) N(2) C(11) 125.7(2) yes .
Ru(1) N(2) C(15) 115.87(19) yes .
C(11) N(2) C(15) 118.3(2) yes .
Ru(1) N(3) C(16) 114.95(17) yes .
Ru(1) N(3) C(20) 126.2(2) yes .
C(16) N(3) C(20) 118.8(2) yes .
Ru(1) N(4) C(21) 126.0(2) yes .
Ru(1) N(4) C(25) 115.6(2) yes .
C(21) N(4) C(25) 117.9(3) yes .
Ru(1) N(5) C(26) 115.8(2) yes .
Ru(1) N(5) C(30) 126.4(3) yes .
C(26) N(5) C(30) 117.8(3) yes .
N(1) C(1) C(2) 110.2(3) yes .
N(1) C(1) C(5) 118.7(2) yes .
C(2) C(1) C(5) 131.1(3) yes .
C(1) C(2) C(3) 106.0(3) yes .
C(1) C(2) C(6) 126.5(3) yes .
C(3) C(2) C(6) 127.5(3) yes .
C(2) C(3) C(4) 107.3(3) yes .
C(2) C(3) C(7) 128.3(3) yes .
C(4) C(3) C(7) 124.3(4) yes .
N(1) C(4) C(3) 110.6(3) yes .
N(1) C(4) C(8) 123.3(3) yes .
C(3) C(4) C(8) 126.1(3) yes .
S(1) C(5) O(1) 122.5(2) yes .
S(1) C(5) C(1) 121.0(2) yes .
O(1) C(5) C(1) 116.5(2) yes .
O(1) C(9) C(10) 107.7(3) yes .
N(2) C(11) C(12) 122.2(3) yes .
C(11) C(12) C(13) 119.6(3) yes .
C(12) C(13) C(14) 119.2(4) yes .
C(13) C(14) C(15) 119.8(3) yes .
N(2) C(15) C(14) 120.9(2) yes .
N(2) C(15) C(16) 115.0(2) yes .
C(14) C(15) C(16) 124.0(3) yes .
N(3) C(16) C(15) 115.0(2) yes .
N(3) C(16) C(17) 119.8(2) yes .
C(15) C(16) C(17) 125.1(3) yes .
C(16) C(17) C(18) 120.6(3) yes .
C(17) C(18) C(19) 118.2(3) yes .
C(18) C(19) C(20) 119.8(3) yes .
N(3) C(20) C(19) 122.8(3) yes .
N(4) C(21) C(22) 123.3(4) yes .
C(21) C(22) C(23) 118.4(5) yes .
C(22) C(23) C(24) 119.7(6) yes .
C(23) C(24) C(25) 119.6(5) yes .
N(4) C(25) C(24) 121.1(3) yes .
N(4) C(25) C(26) 114.2(4) yes .
C(24) C(25) C(26) 124.7(4) yes .
N(5) C(26) C(25) 115.2(3) yes .
N(5) C(26) C(27) 121.2(4) yes .
C(25) C(26) C(27) 123.6(4) yes .
C(26) C(27) C(28) 119.3(6) yes .
C(27) C(28) C(29) 119.0(5) yes .
C(28) C(29) C(30) 119.8(5) yes .
N(5) C(30) C(29) 122.7(5) yes .
C(2) C(6) H(1) 109.5 no .
C(2) C(6) H(2) 109.5 no .
C(2) C(6) H(3) 109.5 no .
H(1) C(6) H(2) 109.5 no .
H(1) C(6) H(3) 109.5 no .
H(2) C(6) H(3) 109.5 no .
C(3) C(7) H(4) 109.5 no .
C(3) C(7) H(5) 109.5 no .
C(3) C(7) H(6) 109.5 no .
H(4) C(7) H(5) 109.5 no .
H(4) C(7) H(6) 109.5 no .
H(5) C(7) H(6) 109.5 no .
C(4) C(8) H(7) 109.5 no .
C(4) C(8) H(8) 109.5 no .
C(4) C(8) H(9) 109.5 no .
H(7) C(8) H(8) 109.5 no .
H(7) C(8) H(9) 109.5 no .
H(8) C(8) H(9) 109.5 no .
O(1) C(9) H(10) 110.2 no .
O(1) C(9) H(11) 110.2 no .
C(10) C(9) H(10) 110.2 no .
C(10) C(9) H(11) 110.2 no .
H(10) C(9) H(11) 108.5 no .
C(9) C(10) H(12) 109.5 no .
C(9) C(10) H(13) 109.5 no .
C(9) C(10) H(14) 109.5 no .
H(12) C(10) H(13) 109.5 no .
H(12) C(10) H(14) 109.5 no .
H(13) C(10) H(14) 109.5 no .
N(2) C(11) H(15) 118.9 no .
C(12) C(11) H(15) 118.9 no .
C(11) C(12) H(16) 120.2 no .
C(13) C(12) H(16) 120.2 no .
C(12) C(13) H(17) 120.4 no .
C(14) C(13) H(17) 120.4 no .
C(13) C(14) H(18) 120.1 no .
C(15) C(14) H(18) 120.1 no .
C(16) C(17) H(19) 119.7 no .
C(18) C(17) H(19) 119.7 no .
C(17) C(18) H(20) 120.9 no .
C(19) C(18) H(20) 120.9 no .
C(18) C(19) H(21) 120.1 no .
C(20) C(19) H(21) 120.1 no .
N(3) C(20) H(22) 118.6 no .
C(19) C(20) H(22) 118.6 no .
N(4) C(21) H(23) 118.4 no .
C(22) C(21) H(23) 118.4 no .
C(21) C(22) H(24) 120.8 no .
C(23) C(22) H(24) 120.8 no .
C(22) C(23) H(25) 120.2 no .
C(24) C(23) H(25) 120.1 no .
C(23) C(24) H(26) 120.2 no .
C(25) C(24) H(26) 120.2 no .
C(26) C(27) H(27) 120.4 no .
C(28) C(27) H(27) 120.4 no .
C(27) C(28) H(28) 120.5 no .
C(29) C(28) H(28) 120.5 no .
C(28) C(29) H(29) 120.1 no .
C(30) C(29) H(29) 120.1 no .
N(5) C(30) H(30) 118.6 no .
C(29) C(30) H(30) 118.6 no .

loop_
_geom_bond_atom_site_label_1
_geom_bond_atom_site_label_2
_geom_bond_distance
_geom_bond_publ_flag
Ru(1) S(1) 2.3650(12) yes
Ru(1) N(1) 2.091(2) yes
Ru(1) N(2) 2.051(2) yes
Ru(1) N(3) 2.070(2) yes
Ru(1) N(4) 2.065(3) yes
Ru(1) N(5) 2.049(3) yes
S(1) C(5) 1.700(2) yes
P(2) F(1) 1.533(8) yes
P(2) F(2) 1.545(9) yes
P(2) F(3) 1.529(6) yes
P(2) F(4) 1.512(6) yes
P(2) F(5) 1.496(5) yes
P(2) F(6) 1.516(5) yes
O(1) C(5) 1.347(5) yes
O(1) C(9) 1.453(5) yes
N(1) C(1) 1.393(5) yes
N(1) C(4) 1.346(4) yes
N(2) C(11) 1.352(4) yes
N(2) C(15) 1.365(4) yes
N(3) C(16) 1.373(4) yes
N(3) C(20) 1.329(4) yes
N(4) C(21) 1.352(5) yes
N(4) C(25) 1.353(5) yes
N(5) C(26) 1.352(6) yes
N(5) C(30) 1.345(5) yes
C(1) C(2) 1.418(4) yes
C(1) C(5) 1.396(5) yes
C(2) C(3) 1.370(6) yes
C(2) C(6) 1.501(5) yes
C(3) C(4) 1.423(4) yes
C(3) C(7) 1.502(5) yes
C(4) C(8) 1.494(7) yes
C(9) C(10) 1.488(7) yes
C(11) C(12) 1.366(5) yes
C(12) C(13) 1.382(6) yes
C(13) C(14) 1.361(5) yes
C(14) C(15) 1.391(5) yes
C(15) C(16) 1.460(4) yes
C(16) C(17) 1.395(4) yes
C(17) C(18) 1.374(5) yes
C(18) C(19) 1.374(6) yes
C(19) C(20) 1.372(5) yes
C(21) C(22) 1.373(8) yes
C(22) C(23) 1.375(8) yes
C(23) C(24) 1.366(8) yes
C(24) C(25) 1.398(8) yes
C(25) C(26) 1.462(6) yes
C(26) C(27) 1.401(6) yes
C(27) C(28) 1.379(8) yes
C(28) C(29) 1.351(11) yes
C(29) C(30) 1.376(7) yes
C(6) H(1) 0.960 no
C(6) H(2) 0.960 no
C(6) H(3) 0.960 no
C(7) H(4) 0.960 no
C(7) H(5) 0.960 no
C(7) H(6) 0.960 no
C(8) H(7) 0.960 no
C(8) H(8) 0.960 no
C(8) H(9) 0.960 no
C(9) H(10) 0.970 no
C(9) H(11) 0.970 no
C(10) H(12) 0.960 no
C(10) H(13) 0.960 no
C(10) H(14) 0.960 no
C(11) H(15) 0.930 no
C(12) H(16) 0.930 no
C(13) H(17) 0.930 no
C(14) H(18) 0.930 no
C(17) H(19) 0.930 no
C(18) H(20) 0.930 no
C(19) H(21) 0.930 no
C(20) H(22) 0.930 no
C(21) H(23) 0.930 no
C(22) H(24) 0.930 no
C(23) H(25) 0.930 no
C(24) H(26) 0.930 no
C(27) H(27) 0.930 no
C(28) H(28) 0.930 no
C(29) H(29) 0.930 no
C(30) H(30) 0.930 no

loop_
_geom_contact_atom_site_label_1
_geom_contact_atom_site_label_2
_geom_contact_distance
_geom_contact_site_symmetry_2
S(1) C(20) 3.436(4) 2_655
F(1) O(2) 2.914(5) 5_555
F(1) C(13) 3.234(8) .
F(1) C(14) 3.134(8) .
F(1) C(31) 3.51(3) 5_555
F(1) C(31) 2.98(4) 6_555
F(2) C(10) 3.440(7) 1_565
F(2) C(27) 3.267(9) 4_564
F(3) C(29) 3.505(9) 2_665
F(4) C(18) 3.463(7) 2_655
F(5) C(12) 3.265(8) 7_565
F(5) C(13) 3.579(7) 7_565
F(6) O(2) 3.186(10) 5_555
F(6) C(29) 3.596(8) 2_665
F(6) C(31) 2.79(4) 5_555
O(2) F(1) 2.914(5) 5_445
O(2) F(1) 2.914(5) 6_545
O(2) F(6) 3.186(10) 5_445
O(2) F(6) 3.186(10) 6_545
O(2) C(17) 3.41(2) 5_445
O(2) C(17) 3.41(2) 6_545
O(2) C(31) 1.43(4) .
O(2) C(31) 1.43(4) 2_555
C(2) C(22) 3.489(6) 6_545
C(3) C(22) 3.451(6) 6_545
C(6) C(12) 3.433(7) 7_555
C(8) C(31) 3.42(5) .
C(10) F(2) 3.440(7) 1_545
C(12) F(5) 3.265(8) 7_565
C(12) C(6) 3.433(7) 7_555
C(12) C(27) 3.543(8) 6_555
C(13) F(1) 3.234(8) .
C(13) F(5) 3.579(7) 7_565
C(13) C(24) 3.570(7) 6_555
C(14) F(1) 3.134(8) .
C(14) C(18) 3.473(7) 2_655
C(17) O(2) 3.41(2) 5_555
C(17) C(17) 3.455(7) 2_655
C(17) C(31) 3.51(3) 6_555
C(18) F(4) 3.463(7) 2_655
C(18) C(14) 3.473(7) 2_655
C(20) S(1) 3.436(4) 2_655
C(22) C(2) 3.489(6) 6_555
C(22) C(3) 3.451(6) 6_555
C(24) C(13) 3.570(7) 6_545
C(27) F(2) 3.267(9) 4_565
C(27) C(12) 3.543(8) 6_545
C(29) F(3) 3.505(9) 2_645
C(29) F(6) 3.596(8) 2_645
C(31) F(1) 3.51(3) 5_445
C(31) F(1) 2.98(4) 6_545
C(31) F(6) 2.79(4) 5_445
C(31) O(2) 1.43(4) .
C(31) C(8) 3.42(5) .
C(31) C(17) 3.51(3) 6_545
C(31) C(31) 2.72(7) 2_555
S(1) H(22) 3.253 2_655
P(2) H(20) 3.465 2_655
P(2) H(27) 3.558 4_564
F(1) H(17) 2.722 .
F(1) H(18) 2.518 .
F(1) H(19) 3.598 2_655
F(1) H(20) 2.859 2_655
F(1) H(25) 3.418 6_555
F(2) H(12) 2.492 1_565
F(2) H(13) 3.250 3_665
F(2) H(16) 3.165 7_565
F(2) H(27) 2.548 4_564
F(2) H(28) 3.221 2_665
F(2) H(28) 3.247 4_564
F(3) H(10) 3.231 1_565
F(3) H(12) 3.083 1_565
F(3) H(25) 3.474 6_555
F(3) H(29) 2.849 2_665
F(4) H(4) 3.571 5_555
F(4) H(20) 2.597 2_655
F(4) H(26) 2.932 4_564
F(4) H(27) 3.251 4_564
F(5) H(16) 2.492 7_565
F(5) H(17) 3.343 .
F(5) H(17) 3.137 7_565
F(5) H(25) 2.996 6_555
F(5) H(26) 3.063 4_564
F(5) H(27) 3.103 4_564
F(6) H(8) 2.833 5_555
F(6) H(19) 3.408 2_655
F(6) H(20) 3.201 2_655
F(6) H(28) 3.337 2_665
F(6) H(29) 2.834 2_665
O(1) H(1) 2.813 7_555
O(2) H(18) 3.035 5_445
O(2) H(18) 3.035 6_545
O(2) H(19) 2.537 5_445
O(2) H(19) 2.537 6_545
N(1) H(24) 3.181 6_545
C(1) H(1) 3.492 7_555
C(1) H(24) 3.015 6_545
C(2) H(14) 3.373 7_555
C(2) H(24) 3.035 6_545
C(2) H(25) 3.424 6_545
C(3) H(13) 3.483 7_555
C(3) H(14) 3.247 7_555
C(3) H(24) 3.175 6_545
C(4) H(14) 3.531 7_555
C(4) H(24) 3.249 6_545
C(5) H(1) 2.966 7_555
C(6) H(11) 3.503 7_555
C(6) H(16) 3.244 7_555
C(6) H(21) 3.426 8_454
C(6) H(25) 3.149 6_545
C(7) H(13) 3.344 7_555
C(7) H(21) 3.469 8_454
C(8) H(19) 3.444 6_545
C(9) H(1) 3.231 7_555
C(9) H(4) 3.566 7_555
C(9) H(22) 3.106 2_655
C(10) H(4) 3.202 7_555
C(10) H(15) 3.228 7_555
C(10) H(16) 3.478 7_555
C(10) H(28) 3.347 4_554
C(11) H(1) 3.288 7_555
C(11) H(3) 3.301 7_555
C(11) H(14) 3.084 7_555
C(12) H(1) 3.429 7_555
C(12) H(2) 3.388 7_555
C(12) H(3) 2.940 7_555
C(12) H(14) 3.383 7_555
C(12) H(27) 3.030 6_555
C(13) H(20) 3.502 2_655
C(13) H(26) 3.185 6_555
C(13) H(27) 3.397 6_555
C(14) H(7) 3.170 6_555
C(14) H(20) 3.124 2_655
C(15) H(7) 3.278 6_555
C(16) H(5) 3.561 6_555
C(16) H(7) 3.384 6_555
C(17) H(5) 3.073 6_555
C(17) H(7) 3.292 6_555
C(17) H(8) 3.290 6_555
C(17) H(18) 3.565 2_655
C(17) H(19) 3.280 2_655
C(18) H(5) 2.868 6_555
C(18) H(18) 3.347 2_655
C(19) H(5) 3.186 6_555
C(19) H(11) 3.200 2_655
C(20) H(11) 3.076 2_655
C(23) H(2) 3.287 6_555
C(23) H(6) 3.550 6_555
C(23) H(17) 3.555 6_545
C(24) H(17) 3.107 6_545
C(27) H(16) 3.443 6_545
C(28) H(10) 3.180 2_655
C(28) H(12) 3.455 2_655
C(29) H(10) 2.954 2_655
C(29) H(23) 3.596 6_545
C(29) H(24) 3.572 6_545
C(30) H(10) 3.195 2_655
C(30) H(24) 3.184 6_545
C(31) H(7) 3.460 .
C(31) H(8) 2.959 .
C(31) H(9) 3.298 .
C(31) H(18) 2.778 6_545
C(31) H(19) 2.591 6_545
C(31) H(29) 2.919 6_555
H(1) O(1) 2.813 7_555
H(1) C(1) 3.492 7_555
H(1) C(5) 2.966 7_555
H(1) C(9) 3.231 7_555
H(1) C(11) 3.288 7_555
H(1) C(12) 3.429 7_555
H(1) H(11) 2.794 7_555
H(1) H(14) 3.525 7_555
H(1) H(15) 3.195 7_555
H(1) H(16) 3.437 7_555
H(1) H(21) 3.174 8_454
H(2) C(12) 3.388 7_555
H(2) C(23) 3.287 6_545
H(2) H(16) 3.302 7_555
H(2) H(21) 2.822 8_454
H(2) H(25) 2.776 6_545
H(3) C(11) 3.301 7_555
H(3) C(12) 2.940 7_555
H(3) H(15) 3.191 7_555
H(3) H(16) 2.543 7_555
H(3) H(25) 2.912 6_545
H(4) F(4) 3.571 5_445
H(4) C(9) 3.566 7_555
H(4) C(10) 3.202 7_555
H(4) H(11) 2.985 7_555
H(4) H(13) 2.530 7_555
H(4) H(14) 3.251 7_555
H(4) H(21) 3.160 8_454
H(5) C(16) 3.561 6_545
H(5) C(17) 3.073 6_545
H(5) C(18) 2.868 6_545
H(5) C(19) 3.186 6_545
H(5) H(19) 3.401 6_545
H(5) H(20) 3.083 6_545
H(5) H(21) 3.565 6_545
H(6) C(23) 3.550 6_545
H(6) H(21) 2.922 8_454
H(7) C(14) 3.170 6_545
H(7) C(15) 3.278 6_545
H(7) C(16) 3.384 6_545
H(7) C(17) 3.292 6_545
H(7) C(31) 3.460 .
H(7) H(18) 3.043 6_545
H(7) H(19) 3.061 6_545
H(7) H(23) 3.256 6_545
H(8) F(6) 2.833 5_445
H(8) C(17) 3.290 6_545
H(8) C(31) 2.959 .
H(8) H(19) 2.942 6_545
H(9) C(31) 3.298 .
H(10) F(3) 3.231 1_545
H(10) C(28) 3.180 2_655
H(10) C(29) 2.954 2_655
H(10) C(30) 3.195 2_655
H(10) H(22) 2.906 2_655
H(10) H(28) 3.503 2_655
H(10) H(29) 3.189 2_655
H(10) H(30) 3.513 2_655
H(11) C(6) 3.503 7_555
H(11) C(19) 3.200 2_655
H(11) C(20) 3.076 2_655
H(11) H(1) 2.794 7_555
H(11) H(4) 2.985 7_555
H(11) H(21) 2.712 2_655
H(11) H(22) 2.437 2_655
H(12) F(2) 2.492 1_545
H(12) F(3) 3.083 1_545
H(12) C(28) 3.455 2_655
H(12) H(15) 3.471 7_555
H(12) H(16) 3.143 7_555
H(12) H(28) 3.193 2_655
H(12) H(28) 2.925 4_554
H(13) F(2) 3.250 3_665
H(13) C(3) 3.483 7_555
H(13) C(7) 3.344 7_555
H(13) H(4) 2.530 7_555
H(13) H(28) 3.227 4_554
H(14) C(2) 3.373 7_555
H(14) C(3) 3.247 7_555
H(14) C(4) 3.531 7_555
H(14) C(11) 3.084 7_555
H(14) C(12) 3.383 7_555
H(14) H(1) 3.525 7_555
H(14) H(4) 3.251 7_555
H(14) H(15) 2.311 7_555
H(14) H(16) 2.942 7_555
H(14) H(28) 3.347 4_554
H(15) C(10) 3.228 7_555
H(15) H(1) 3.195 7_555
H(15) H(3) 3.191 7_555
H(15) H(12) 3.471 7_555
H(15) H(14) 2.311 7_555
H(16) F(2) 3.165 7_565
H(16) F(5) 2.492 7_565
H(16) C(6) 3.244 7_555
H(16) C(10) 3.478 7_555
H(16) C(27) 3.443 6_555
H(16) H(1) 3.437 7_555
H(16) H(2) 3.302 7_555
H(16) H(3) 2.543 7_555
H(16) H(12) 3.143 7_555
H(16) H(14) 2.942 7_555
H(16) H(26) 3.553 6_555
H(16) H(27) 2.770 6_555
H(17) F(1) 2.722 .
H(17) F(5) 3.343 .
H(17) F(5) 3.137 7_565
H(17) C(23) 3.555 6_555
H(17) C(24) 3.107 6_555
H(17) H(20) 3.588 2_655
H(17) H(25) 3.463 6_555
H(17) H(26) 2.668 6_555
H(17) H(27) 3.421 6_555
H(18) F(1) 2.518 .
H(18) O(2) 3.035 5_555
H(18) C(17) 3.565 2_655
H(18) C(18) 3.347 2_655
H(18) C(31) 2.778 6_555
H(18) H(7) 3.043 6_555
H(18) H(19) 3.342 2_655
H(18) H(20) 2.953 2_655
H(19) F(1) 3.598 2_655
H(19) F(6) 3.408 2_655
H(19) O(2) 2.537 5_555
H(19) C(8) 3.444 6_555
H(19) C(17) 3.280 2_655
H(19) C(31) 2.591 6_555
H(19) H(5) 3.401 6_555
H(19) H(7) 3.061 6_555
H(19) H(8) 2.942 6_555
H(19) H(18) 3.342 2_655
H(19) H(19) 2.895 2_655
H(20) P(2) 3.465 2_655
H(20) F(1) 2.859 2_655
H(20) F(4) 2.597 2_655
H(20) F(6) 3.201 2_655
H(20) C(13) 3.502 2_655
H(20) C(14) 3.124 2_655
H(20) H(5) 3.083 6_555
H(20) H(17) 3.588 2_655
H(20) H(18) 2.953 2_655
H(21) C(6) 3.426 8_555
H(21) C(7) 3.469 8_555
H(21) H(1) 3.174 8_555
H(21) H(2) 2.822 8_555
H(21) H(4) 3.160 8_555
H(21) H(5) 3.565 6_555
H(21) H(6) 2.922 8_555
H(21) H(11) 2.712 2_655
H(22) S(1) 3.253 2_655
H(22) C(9) 3.106 2_655
H(22) H(10) 2.906 2_655
H(22) H(11) 2.437 2_655
H(23) C(29) 3.596 6_555
H(23) H(7) 3.256 6_555
H(24) N(1) 3.181 6_555
H(24) C(1) 3.015 6_555
H(24) C(2) 3.035 6_555
H(24) C(3) 3.175 6_555
H(24) C(4) 3.249 6_555
H(24) C(29) 3.572 6_555
H(24) C(30) 3.184 6_555
H(24) H(30) 3.029 6_555
H(25) F(1) 3.418 6_545
H(25) F(3) 3.474 6_545
H(25) F(5) 2.996 6_545
H(25) C(2) 3.424 6_555
H(25) C(6) 3.149 6_555
H(25) H(2) 2.776 6_555
H(25) H(3) 2.912 6_555
H(25) H(17) 3.463 6_545
H(26) F(4) 2.932 4_565
H(26) F(5) 3.063 4_565
H(26) C(13) 3.185 6_545
H(26) H(16) 3.553 6_545
H(26) H(17) 2.668 6_545
H(27) P(2) 3.558 4_565
H(27) F(2) 2.548 4_565
H(27) F(4) 3.251 4_565
H(27) F(5) 3.103 4_565
H(27) C(12) 3.030 6_545
H(27) C(13) 3.397 6_545
H(27) H(16) 2.770 6_545
H(27) H(17) 3.421 6_545
H(28) F(2) 3.221 2_645
H(28) F(2) 3.247 4_565
H(28) F(6) 3.337 2_645
H(28) C(10) 3.347 4_555
H(28) H(10) 3.503 2_655
H(28) H(12) 3.193 2_655
H(28) H(12) 2.925 4_555
H(28) H(13) 3.227 4_555
H(28) H(14) 3.347 4_555
H(29) F(3) 2.849 2_645
H(29) F(6) 2.834 2_645
H(29) C(31) 2.919 6_545
H(29) H(10) 3.189 2_655
H(30) H(10) 3.513 2_655
H(30) H(24) 3.029 6_545

loop_
_geom_torsion_atom_site_label_1
_geom_torsion_atom_site_label_2
_geom_torsion_atom_site_label_3
_geom_torsion_atom_site_label_4
_geom_torsion
S(1) Ru(1) N(1) C(1) -6.29(19)
S(1) Ru(1) N(1) C(4) -179.9(2)
N(1) Ru(1) S(1) C(5) 4.74(12)
S(1) Ru(1) N(2) C(11) 84.4(3)
S(1) Ru(1) N(2) C(15) -91.4(3)
N(2) Ru(1) S(1) C(5) -90.10(12)
S(1) Ru(1) N(3) C(16) 86.6(2)
S(1) Ru(1) N(3) C(20) -97.4(3)
N(3) Ru(1) S(1) C(5) -168.90(12)
S(1) Ru(1) N(4) C(21) 144.8(6)
S(1) Ru(1) N(4) C(25) -27.1(9)
N(4) Ru(1) S(1) C(5) 128.6(7)
S(1) Ru(1) N(5) C(26) 169.1(2)
S(1) Ru(1) N(5) C(30) -10.0(2)
N(5) Ru(1) S(1) C(5) 93.26(13)
N(1) Ru(1) N(2) C(11) 2.0(3)
N(1) Ru(1) N(2) C(15) -173.8(3)
N(2) Ru(1) N(1) C(1) 80.4(2)
N(2) Ru(1) N(1) C(4) -93.2(3)
N(1) Ru(1) N(3) C(16) 30.9(10)
N(1) Ru(1) N(3) C(20) -153.0(7)
N(3) Ru(1) N(1) C(1) 50.0(9)
N(3) Ru(1) N(1) C(4) -123.6(8)
N(1) Ru(1) N(4) C(21) -92.2(2)
N(1) Ru(1) N(4) C(25) 95.9(2)
N(4) Ru(1) N(1) C(1) 179.2(2)
N(4) Ru(1) N(1) C(4) 5.6(3)
N(1) Ru(1) N(5) C(26) -108.4(2)
N(1) Ru(1) N(5) C(30) 72.6(2)
N(5) Ru(1) N(1) C(1) -103.0(2)
N(5) Ru(1) N(1) C(4) 83.4(3)
N(2) Ru(1) N(3) C(16) -0.1(2)
N(2) Ru(1) N(3) C(20) 176.0(3)
N(3) Ru(1) N(2) C(11) 178.1(3)
N(3) Ru(1) N(2) C(15) 2.3(3)
N(2) Ru(1) N(4) C(21) 3.9(2)
N(2) Ru(1) N(4) C(25) -168.0(2)
N(4) Ru(1) N(2) C(11) -99.7(3)
N(4) Ru(1) N(2) C(15) 84.5(3)
N(2) Ru(1) N(5) C(26) 30.1(15)
N(2) Ru(1) N(5) C(30) -149.0(13)
N(5) Ru(1) N(2) C(11) -136.3(13)
N(5) Ru(1) N(2) C(15) 47.9(15)
N(3) Ru(1) N(4) C(21) 81.9(2)
N(3) Ru(1) N(4) C(25) -90.1(2)
N(4) Ru(1) N(3) C(16) -99.2(2)
N(4) Ru(1) N(3) C(20) 76.9(3)
N(3) Ru(1) N(5) C(26) 75.1(2)
N(3) Ru(1) N(5) C(30) -103.9(2)
N(5) Ru(1) N(3) C(16) -176.4(2)
N(5) Ru(1) N(3) C(20) -0.3(3)
N(4) Ru(1) N(5) C(26) -7.1(2)
N(4) Ru(1) N(5) C(30) 173.9(3)
N(5) Ru(1) N(4) C(21) -179.2(2)
N(5) Ru(1) N(4) C(25) 8.8(2)
Ru(1) S(1) C(5) O(1) 176.0(2)
Ru(1) S(1) C(5) C(1) -3.8(2)
C(5) O(1) C(9) C(10) -178.9(3)
C(9) O(1) C(5) S(1) 1.2(4)
C(9) O(1) C(5) C(1) -178.9(2)
Ru(1) N(1) C(1) C(2) -175.31(19)
Ru(1) N(1) C(1) C(5) 5.8(3)
Ru(1) N(1) C(4) C(3) 174.2(2)
Ru(1) N(1) C(4) C(8) -5.3(5)
C(1) N(1) C(4) C(3) 0.0(2)
C(1) N(1) C(4) C(8) -179.5(3)
C(4) N(1) C(1) C(2) 0.0(2)
C(4) N(1) C(1) C(5) -178.8(2)
Ru(1) N(2) C(11) C(12) -174.3(3)
Ru(1) N(2) C(15) C(14) 174.9(3)
Ru(1) N(2) C(15) C(16) -4.0(4)
C(11) N(2) C(15) C(14) -1.3(6)
C(11) N(2) C(15) C(16) 179.9(3)
C(15) N(2) C(11) C(12) 1.4(7)
Ru(1) N(3) C(16) C(15) -1.9(4)
Ru(1) N(3) C(16) C(17) 176.4(3)
Ru(1) N(3) C(20) C(19) -175.2(3)
C(16) N(3) C(20) C(19) 0.7(6)
C(20) N(3) C(16) C(15) -178.3(3)
C(20) N(3) C(16) C(17) 0.1(4)
Ru(1) N(4) C(21) C(22) -173.3(3)
Ru(1) N(4) C(25) C(24) 171.8(3)
Ru(1) N(4) C(25) C(26) -9.1(3)
C(21) N(4) C(25) C(24) -0.9(5)
C(21) N(4) C(25) C(26) 178.3(3)
C(25) N(4) C(21) C(22) -1.5(5)
Ru(1) N(5) C(26) C(25) 4.5(4)
Ru(1) N(5) C(26) C(27) -176.4(3)
Ru(1) N(5) C(30) C(29) 179.3(3)
C(26) N(5) C(30) C(29) 0.3(5)
C(30) N(5) C(26) C(25) -176.4(3)
C(30) N(5) C(26) C(27) 2.8(5)
N(1) C(1) C(2) C(3) -0.1(2)
N(1) C(1) C(2) C(6) -179.4(3)
N(1) C(1) C(5) S(1) -0.6(3)
N(1) C(1) C(5) O(1) 179.5(2)
C(2) C(1) C(5) S(1) -179.2(2)
C(2) C(1) C(5) O(1) 0.9(4)
C(5) C(1) C(2) C(3) 178.6(3)
C(5) C(1) C(2) C(6) -0.7(5)
C(1) C(2) C(3) C(4) 0.1(3)
C(1) C(2) C(3) C(7) -177.4(3)
C(6) C(2) C(3) C(4) 179.4(3)
C(6) C(2) C(3) C(7) 1.9(6)
C(2) C(3) C(4) N(1) -0.1(3)
C(2) C(3) C(4) C(8) 179.4(3)
C(7) C(3) C(4) N(1) 177.5(3)
C(7) C(3) C(4) C(8) -3.0(6)
N(2) C(11) C(12) C(13) -0.3(6)
C(11) C(12) C(13) C(14) -0.9(8)
C(12) C(13) C(14) C(15) 1.0(8)
C(13) C(14) C(15) N(2) 0.1(6)
C(13) C(14) C(15) C(16) 178.8(5)
N(2) C(15) C(16) N(3) 3.9(5)
N(2) C(15) C(16) C(17) -174.4(4)
C(14) C(15) C(16) N(3) -174.9(4)
C(14) C(15) C(16) C(17) 6.8(7)
N(3) C(16) C(17) C(18) -0.6(7)
C(15) C(16) C(17) C(18) 177.6(4)
C(16) C(17) C(18) C(19) 0.4(7)
C(17) C(18) C(19) C(20) 0.4(7)
C(18) C(19) C(20) N(3) -1.0(7)
N(4) C(21) C(22) C(23) 2.0(6)
C(21) C(22) C(23) C(24) -0.1(6)
C(22) C(23) C(24) C(25) -2.2(8)
C(23) C(24) C(25) N(4) 2.7(7)
C(23) C(24) C(25) C(26) -176.3(4)
N(4) C(25) C(26) N(5) 3.1(4)
N(4) C(25) C(26) C(27) -176.1(3)
C(24) C(25) C(26) N(5) -177.8(4)
C(24) C(25) C(26) C(27) 3.0(6)
N(5) C(26) C(27) C(28) -2.8(6)
C(25) C(26) C(27) C(28) 176.2(4)
C(26) C(27) C(28) C(29) -0.2(5)
C(27) C(28) C(29) C(30) 3.1(7)
C(28) C(29) C(30) N(5) -3.3(6)
